data_2011412
loop_
_publ_author_name
'Hempel, Andrew'
'Camerman, Norman'
'Mastropaolo, Donald'
'Camerman, Arthur'

_publ_section_title
;
 The antifolate trimetrexate: observation of the enzyme-binding
 conformation
;
_journal_issue 10
_journal_name_full 'Acta Crystallographica Section C'
_journal_page_first 1225
_journal_page_last 1227
_journal_paper_doi 10.1107/S0108270100008349
_journal_volume 56
_journal_year 2000
_chemical_formula_moiety '4C19 H23 N5 O3, 2C2 H6 O S, 3H2 O'
_chemical_formula_sum 'C80 H110 N20 O17 S2'
_chemical_formula_weight 1688.02
_chemical_name_common Trimetrexate
_chemical_name_systematic
;
2,4-diamino-5-methyl-6-[(3,4,5-trimethoxyanilino)methyl]quinazoline
;
_space_group_IT_number 2
_symmetry_cell_setting triclinic
_symmetry_space_group_name_Hall '-P 1'
_symmetry_space_group_name_H-M 'P -1'
_atom_type_scat_source 'International Tables Vol C Tables 4.2.6.8 and 6.1.1.4'
_audit_creation_method SHELXL-97
_cell_angle_alpha 81.676(3)
_cell_angle_beta 66.289(2)
_cell_angle_gamma 80.050(3)
_cell_formula_units_Z 2
_cell_length_a 16.124(2)
_cell_length_b 16.371(2)
_cell_length_c 17.7660(10)
_cell_measurement_reflns_used 'all reflections'
_cell_measurement_temperature 100(2)
_cell_volume 4214.4(8)
_computing_cell_refinement 'DENZO-SMN (Otwinowski & Minor, 1997)'
_computing_data_collection 'Nonius KappaCCD Server Software (Nonius, 1997)'
_computing_data_reduction DENZO-SMN
_computing_molecular_graphics 'ORTEP-3 for Windows (Farrugia, 1997)'
_computing_publication_material SHELXL97
_computing_structure_refinement 'SHELXL97 (Sheldrick, 1997)'
_computing_structure_solution 'SHELXS97 (Sheldrick, 1997)'
_diffrn_ambient_temperature 100(2)
_diffrn_measured_fraction_theta_full .978
_diffrn_measured_fraction_theta_max .978
_diffrn_measurement_device_type 'Nonius KappaCCD'
_diffrn_measurement_method '\w rotation'
_diffrn_radiation_monochromator graphite
_diffrn_radiation_source rotating-anode
_diffrn_radiation_type MoK\a
_diffrn_radiation_wavelength .71073
_diffrn_reflns_av_R_equivalents .000
_diffrn_reflns_av_sigmaI/netI .1919
_diffrn_reflns_limit_h_max 20
_diffrn_reflns_limit_h_min 0
_diffrn_reflns_limit_k_max 20
_diffrn_reflns_limit_k_min -19
_diffrn_reflns_limit_l_max 22
_diffrn_reflns_limit_l_min -20
_diffrn_reflns_number 16962
_diffrn_reflns_theta_full 26.42
_diffrn_reflns_theta_max 26.42
_diffrn_reflns_theta_min 4.11
_diffrn_standards_decay_% none
_diffrn_standards_number no
_exptl_absorpt_coefficient_mu .142
_exptl_absorpt_correction_type none
_exptl_crystal_colour 'pale yellow'
_exptl_crystal_density_diffrn 1.330
_exptl_crystal_density_meas ?
_exptl_crystal_description prism
_exptl_crystal_F_000 1796
_exptl_crystal_size_max .50
_exptl_crystal_size_mid .40
_exptl_crystal_size_min .37
_refine_diff_density_max .36
_refine_diff_density_min -.47
_refine_ls_extinction_method none
_refine_ls_goodness_of_fit_ref .877
_refine_ls_hydrogen_treatment mixed
_refine_ls_matrix_type full
_refine_ls_number_parameters 1174
_refine_ls_number_reflns 16962
_refine_ls_number_restraints 0
_refine_ls_restrained_S_all .877
_refine_ls_R_factor_all .198
_refine_ls_R_factor_gt .065
_refine_ls_shift/su_max .001
_refine_ls_shift/su_mean .000
_refine_ls_structure_factor_coef Fsqd
_refine_ls_weighting_details 'calc w = 1/[\s^2^(Fo^2^)+(0.0735P)^2^] where P = (Fo^2^+2Fc^2^)/3'
_refine_ls_weighting_scheme calc
_refine_ls_wR_factor_ref .168
_reflns_number_gt 6946
_reflns_number_total 16962
_reflns_threshold_expression I>2\s(I)
_cod_data_source_file fg1597.cif
_cod_data_source_block TMQ
_cod_depositor_comments
;
The following automatic conversions were performed:
'_symmetry_cell_setting' value 'Triclinic' changed to 'triclinic'
according to '/home/saulius/struct/CIF-dictionaries/cif_core.dic'
dictionary named 'cif_core.dic' version 2.4.1 from 2010-06-29.

Automatic conversion script
Id: cif_fix_enum 1527 2010-12-29 10:47:43Z saulius 

The following automatic conversions were performed:

'_symmetry_cell_setting' value 'Triclinic' changed to 'triclinic'
according to /home/saulius/struct/CIF-dictionaries/cif_core.dic
dictionary named 'cif_core.dic' version 2.4.1 from 2010-06-29.

Automatic conversion script
Id: cif_fix_values 1715 2011-07-08 13:25:40Z adriana 

The following automatic conversions were performed:

'_exptl_crystal_density_meas' value 'not measured' was changed to '?'
- the value is perceived as not measured.

Automatic conversion script
Id: cif_fix_values 3008 2015-01-20 13:52:24Z robertas 
;
_cod_database_code 2011412
_cod_database_fobs_code 2011412

loop_
_symmetry_equiv_pos_as_xyz
'x, y, z'
'-x, -y, -z'

loop_
_atom_site_label
_atom_site_fract_x
_atom_site_fract_y
_atom_site_fract_z
_atom_site_U_iso_or_equiv
_atom_site_adp_type
_atom_site_calc_flag
_atom_site_refinement_flags
_atom_site_occupancy
_atom_site_disorder_assembly
_atom_site_disorder_group
_atom_site_type_symbol
C1A .3884(2) .2290(2) .5196(2) .0306(9) Uani d . 1 . . C
C2A .3911(2) .1537(2) .56635(19) .0315(9) Uani d . 1 . . C
C3A .4721(2) .0975(2) .5452(2) .0341(10) Uani d . 1 . . C
H3A .4726 .0468 .5765 .0264(15) Uiso calc R 1 . . H
C4A .5501(2) .1155(2) .47994(19) .0342(10) Uani d . 1 . . C
H4A .6029 .0776 .4683 .0264(15) Uiso calc R 1 . . H
N5A .63273(18) .20490(18) .36555(15) .0288(7) Uani d . 1 . . N
C6A .6309(2) .2746(2) .31824(19) .0290(9) Uani d . 1 . . C
N7A .5562(2) .33161(19) .32545(16) .0302(7) Uani d . 1 . . N
C8A .4775(2) .3201(2) .38924(19) .0285(9) Uani d . 1 . . C
C9A .4699(2) .2479(2) .44848(19) .0280(9) Uani d . 1 . . C
C10A .5513(2) .1909(2) .43019(19) .0291(9) Uani d . 1 . . C
C11A .3020(2) .2895(2) .5455(2) .0385(10) Uani d . 1 . . C
H11A .2566 .2659 .5941 .0478(16) Uiso calc R 1 . . H
H11B .2799 .3005 .5019 .0478(16) Uiso calc R 1 . . H
H11C .3144 .3405 .5572 .0478(16) Uiso calc R 1 . . H
N12A .7108(2) .2920(2) .25637(19) .0360(9) Uani d . 1 . . N
N13A .4065(2) .3773(2) .3897(2) .0404(9) Uani d . 1 . . N
C14A .3066(2) .1290(2) .6414(2) .0338(10) Uani d . 1 . . C
H14A .2892 .1693 .6818 .0264(15) Uiso calc R 1 . . H
H14B .2564 .1318 .6238 .0264(15) Uiso calc R 1 . . H
N15A .3196(2) .0466(2) .68071(17) .0335(8) Uani d . 1 . . N
C16A .3481(2) .0309(2) .74604(19) .0300(9) Uani d . 1 . . C
C17A .3826(2) .0909(2) .7694(2) .0347(10) Uani d . 1 . . C
H17A .3894 .1426 .7396 .0264(15) Uiso calc R 1 . . H
C18A .4072(2) .0734(3) .8379(2) .0338(10) Uani d . 1 . . C
C19A .3979(2) -.0035(3) .8827(2) .0309(9) Uani d . 1 . . C
C20A .3652(2) -.0643(2) .85776(19) .0293(9) Uani d . 1 . . C
C21A .3411(2) -.0478(2) .78995(19) .0274(9) Uani d . 1 . . C
H21A .3203 -.0889 .7735 .0264(15) Uiso calc R 1 . . H
O22A .43835(19) .13345(19) .86320(15) .0501(8) Uani d . 1 . . O
C23A .5237(3) .1521(3) .8135(3) .0738(16) Uani d . 1 . . C
H23A .5665 .1024 .8071 .0478(16) Uiso calc R 1 . . H
H23B .5404 .1919 .8378 .0478(16) Uiso calc R 1 . . H
H23C .5242 .1752 .7604 .0478(16) Uiso calc R 1 . . H
O24A .41628(16) -.02002(16) .95432(13) .0367(7) Uani d . 1 . . O
C25A .5040(3) -.0685(3) .9405(2) .0397(10) Uani d . 1 . . C
H25A .5111 -.1145 .9096 .0478(16) Uiso calc R 1 . . H
H25B .5077 -.0890 .9926 .0478(16) Uiso calc R 1 . . H
H25C .5515 -.0342 .9101 .0478(16) Uiso calc R 1 . . H
O26A .35833(16) -.13854(16) .90676(13) .0361(7) Uani d . 1 . . O
C27A .3344(3) -.2051(3) .8794(2) .0428(11) Uani d . 1 . . C
H27A .2766 -.1885 .8745 .0478(16) Uiso calc R 1 . . H
H27B .3302 -.2528 .9185 .0478(16) Uiso calc R 1 . . H
H27C .3803 -.2188 .8266 .0478(16) Uiso calc R 1 . . H
C1B .5634(2) .5593(2) .02767(19) .0268(9) Uani d . 1 . . C
C2B .5550(2) .6213(2) -.03224(19) .0296(9) Uani d . 1 . . C
C3B .4889(2) .6908(2) -.0102(2) .0322(9) Uani d . 1 . . C
H3B .4868 .7330 -.0508 .0264(15) Uiso calc R 1 . . H
C4B .4276(2) .6987(2) .06890(19) .0283(9) Uani d . 1 . . C
H4B .3845 .7457 .0817 .0264(15) Uiso calc R 1 . . H
N5B .36028(18) .64222(19) .20859(16) .0287(7) Uani d . 1 . . N
C6B .3613(2) .5785(2) .2640(2) .0294(9) Uani d . 1 . . C
N7B .42905(19) .5143(2) .25532(16) .0317(8) Uani d . 1 . . N
C8B .5009(2) .5108(2) .1822(2) .0274(9) Uani d . 1 . . C
C9B .5008(2) .5685(2) .1119(2) .0278(9) Uani d . 1 . . C
C10B .4297(2) .6357(2) .13101(19) .0271(9) Uani d . 1 . . C
C11B .6336(2) .4835(2) .0015(2) .0351(10) Uani d . 1 . . C
H11D .6502 .4783 -.0561 .0478(16) Uiso calc R 1 . . H
H11E .6083 .4347 .0332 .0478(16) Uiso calc R 1 . . H
H11F .6869 .4897 .0107 .0478(16) Uiso calc R 1 . . H
N12B .2867(2) .5757(2) .33609(18) .0351(9) Uani d . 1 . . N
N13B .5685(2) .4514(2) .18107(19) .0390(10) Uani d . 1 . . N
C14B .6171(2) .6122(2) -.12352(19) .0335(9) Uani d . 1 . . C
H14C .6802 .6080 -.1297 .0264(15) Uiso calc R 1 . . H
H14D .6089 .5607 -.1391 .0264(15) Uiso calc R 1 . . H
N15B .6001(2) .6798(2) -.17920(17) .0372(9) Uani d . 1 . . N
C16B .6344(2) .7539(2) -.1919(2) .0324(10) Uani d . 1 . . C
C17B .6801(2) .7709(2) -.1452(2) .0316(9) Uani d . 1 . . C
H17B .6855 .7325 -.1029 .0264(15) Uiso calc R 1 . . H
C18B .7177(2) .8448(2) -.1613(2) .0323(9) Uani d . 1 . . C
C19B .7115(3) .9035(2) -.2263(2) .0337(9) Uani d . 1 . . C
C20B .6624(2) .8867(3) -.2702(2) .0342(10) Uani d . 1 . . C
C21B .6235(2) .8142(2) -.25381(19) .0319(9) Uani d . 1 . . C
H21B .5902 .8050 -.2834 .0264(15) Uiso calc R 1 . . H
O22B .76314(17) .86766(17) -.11841(14) .0405(7) Uani d . 1 . . O
C23B .7498(3) .8248(3) -.0391(2) .0493(12) Uani d . 1 . . C
H23D .6857 .8286 -.0055 .0478(16) Uiso calc R 1 . . H
H23E .7802 .8497 -.0132 .0478(16) Uiso calc R 1 . . H
H23F .7746 .7674 -.0454 .0478(16) Uiso calc R 1 . . H
O24B .74881(18) .97609(17) -.24214(14) .0419(7) Uani d . 1 . . O
C25B .8423(3) .9684(3) -.3003(2) .0501(12) Uani d . 1 . . C
H25D .8788 .9281 -.2778 .0478(16) Uiso calc R 1 . . H
H25E .8648 1.0213 -.3111 .0478(16) Uiso calc R 1 . . H
H25F .8456 .9508 -.3508 .0478(16) Uiso calc R 1 . . H
O26B .65810(17) .94779(17) -.33095(14) .0416(7) Uani d . 1 . . O
C27B .6039(3) .9377(3) -.3747(2) .0450(11) Uani d . 1 . . C
H27D .6267 .8869 -.4015 .0478(16) Uiso calc R 1 . . H
H27E .6067 .9838 -.4154 .0478(16) Uiso calc R 1 . . H
H27F .5417 .9357 -.3368 .0478(16) Uiso calc R 1 . . H
C1C 1.0667(2) .0677(2) .01269(19) .0264(9) Uani d . 1 . . C
C2C 1.0541(2) .1279(2) -.04736(19) .0282(9) Uani d . 1 . . C
C3C .9836(2) .1942(2) -.02490(19) .0288(9) Uani d . 1 . . C
H3C .9781 .2352 -.0653 .0264(15) Uiso calc R 1 . . H
C4C .9224(2) .2002(2) .05537(19) .0297(9) Uani d . 1 . . C
H4C .8763 .2449 .0685 .0264(15) Uiso calc R 1 . . H
N5C .86151(18) .14490(19) .19564(15) .0286(7) Uani d . 1 . . N
C6C .8698(2) .0860(2) .25226(19) .0278(9) Uani d . 1 . . C
N7C .94177(19) .02541(19) .24331(15) .0274(7) Uani d . 1 . . N
C8C 1.0087(2) .0196(2) .16872(19) .0259(9) Uani d . 1 . . C
C9C 1.0047(2) .0739(2) .09776(19) .0266(9) Uani d . 1 . . C
C10C .9293(2) .1393(2) .1177(2) .0280(9) Uani d . 1 . . C
C11C 1.1419(2) -.0037(2) -.0129(2) .0344(10) Uani d . 1 . . C
H11G 1.1908 .0043 .0020 .0478(16) Uiso calc R 1 . . H
H11H 1.1187 -.0549 .0144 .0478(16) Uiso calc R 1 . . H
H11I 1.1643 -.0062 -.0716 .0478(16) Uiso calc R 1 . . H
N12C .7979(2) .0818(2) .32715(18) .0317(8) Uani d . 1 . . N
N13C 1.0767(2) -.0412(2) .16541(19) .0343(9) Uani d . 1 . . N
C14C 1.1147(2) .1200(2) -.13932(19) .0335(10) Uani d . 1 . . C
H14E 1.1131 .0653 -.1531 .0264(15) Uiso calc R 1 . . H
H14F 1.1773 .1240 -.1477 .0264(15) Uiso calc R 1 . . H
N15C 1.0887(2) .1818(2) -.19516(18) .0354(9) Uani d . 1 . . N
C16C 1.1155(2) .2596(2) -.2177(2) .0326(10) Uani d . 1 . . C
C17C 1.1694(2) .2881(2) -.1843(2) .0338(10) Uani d . 1 . . C
H17C 1.1858 .2545 -.1443 .0264(15) Uiso calc R 1 . . H
C18C 1.1983(2) .3659(3) -.2105(2) .0357(10) Uani d . 1 . . C
C19C 1.1751(2) .4178(2) -.2711(2) .0338(10) Uani d . 1 . . C
C20C 1.1201(2) .3896(3) -.3031(2) .0343(10) Uani d . 1 . . C
C21C 1.0896(2) .3125(3) -.2767(2) .0346(10) Uani d . 1 . . C
H21C 1.0519 .2954 -.2980 .0264(15) Uiso calc R 1 . . H
O22C 1.25143(18) .39887(17) -.18035(14) .0437(7) Uani d . 1 . . O
C23C 1.2730(3) .3496(3) -.1156(3) .0570(13) Uani d . 1 . . C
H23G 1.3029 .2958 -.1336 .0478(16) Uiso calc R 1 . . H
H23H 1.3129 .3767 -.1020 .0478(16) Uiso calc R 1 . . H
H23I 1.2179 .3434 -.0678 .0478(16) Uiso calc R 1 . . H
O24C 1.21111(17) .49229(17) -.30187(14) .0410(7) Uani d . 1 . . O
C25C 1.1461(3) .5658(3) -.2762(2) .0458(11) Uani d . 1 . . C
H25G 1.1203 .5642 -.2170 .0478(16) Uiso calc R 1 . . H
H25H 1.1766 .6146 -.2986 .0478(16) Uiso calc R 1 . . H
H25I 1.0984 .5676 -.2958 .0478(16) Uiso calc R 1 . . H
O26C 1.10361(17) .44335(16) -.36433(14) .0385(7) Uani d . 1 . . O
C27C 1.0541(3) .4155(3) -.4050(2) .0447(11) Uani d . 1 . . C
H27G .9922 .4122 -.3671 .0478(16) Uiso calc R 1 . . H
H27H 1.0549 .4541 -.4513 .0478(16) Uiso calc R 1 . . H
H27I 1.0822 .3616 -.4237 .0478(16) Uiso calc R 1 . . H
C1D -.0953(2) .7583(2) .52608(19) .0293(9) Uani d . 1 . . C
C2D -.0941(2) .6861(2) .57858(19) .0308(9) Uani d . 1 . . C
C3D -.0104(2) .6356(2) .5665(2) .0338(10) Uani d . 1 . . C
H3D -.0089 .5903 .6044 .0264(15) Uiso calc R 1 . . H
C4D .0690(2) .6507(2) .50095(19) .0324(9) Uani d . 1 . . C
H4D .1231 .6160 .4950 .0264(15) Uiso calc R 1 . . H
N5D .14782(19) .72581(19) .37412(15) .0309(8) Uani d . 1 . . N
C6D .1446(2) .7865(2) .3169(2) .0291(9) Uani d . 1 . . C
N7D .07076(19) .84447(19) .32154(16) .0300(7) Uani d . 1 . . N
C8D -.0052(2) .8418(2) .3911(2) .0310(9) Uani d . 1 . . C
C9D -.0130(2) .7747(2) .45613(19) .0290(9) Uani d . 1 . . C
C10D .0686(2) .7187(2) .44284(19) .0296(9) Uani d . 1 . . C
C11D -.1844(2) .8154(2) .5425(2) .0377(10) Uani d . 1 . . C
H11J -.2326 .7908 .5875 .0478(16) Uiso calc R 1 . . H
H11K -.1787 .8682 .5563 .0478(16) Uiso calc R 1 . . H
H11L -.1983 .8234 .4940 .0478(16) Uiso calc R 1 . . H
N12D .2214(2) .7939(2) .24910(18) .0350(9) Uani d . 1 . . N
N13D -.0715(2) .9046(2) .3927(2) .0438(10) Uani d . 1 . . N
C14D -.1817(2) .6574(2) .6469(2) .0339(10) Uani d . 1 . . C
H14G -.2287 .6638 .6247 .0264(15) Uiso calc R 1 . . H
H14H -.2027 .6935 .6913 .0264(15) Uiso calc R 1 . . H
N15D -.1710(2) .5721(2) .68058(17) .0343(8) Uani d . 1 . . N
C16D -.1497(2) .5498(3) .7501(2) .0329(10) Uani d . 1 . . C
C17D -.1619(2) .4695(2) .78974(19) .0295(9) Uani d . 1 . . C
H17D -.1829 .4318 .7693 .0264(15) Uiso calc R 1 . . H
C18D -.1422(2) .4472(2) .8598(2) .0295(9) Uani d . 1 . . C
C19D -.1113(2) .5041(2) .89089(19) .0297(9) Uani d . 1 . . C
C20D -.0984(2) .5828(2) .8513(2) .0305(9) Uani d . 1 . . C
C21D -.1179(2) .6064(2) .78055(19) .0323(9) Uani d . 1 . . C
H21D -.1095 .6594 .7540 .0264(15) Uiso calc R 1 . . H
O22D -.15137(16) .37041(16) .90407(13) .0346(6) Uani d . 1 . . O
C23D -.1749(3) .3081(3) .8709(2) .0421(11) Uani d . 1 . . C
H23J -.1279 .2966 .8180 .0478(16) Uiso calc R 1 . . H
H23K -.1811 .2583 .9075 .0478(16) Uiso calc R 1 . . H
H23L -.2317 .3274 .8646 .0478(16) Uiso calc R 1 . . H
O24D -.09359(16) .47976(16) .96293(12) .0336(6) Uani d . 1 . . O
C25D -.0053(3) .4303(3) .9456(2) .0389(10) Uani d . 1 . . C
H25J .0421 .4642 .9134 .0478(16) Uiso calc R 1 . . H
H25K .0013 .4094 .9965 .0478(16) Uiso calc R 1 . . H
H25L -.0007 .3845 .9154 .0478(16) Uiso calc R 1 . . H
O26D -.06626(17) .63389(16) .88488(14) .0394(7) Uani d . 1 . . O
C27D -.0396(3) .7114(3) .8389(2) .0489(11) Uani d . 1 . . C
H27J -.0913 .7446 .8312 .0478(16) Uiso calc R 1 . . H
H27K -.0175 .7408 .8686 .0478(16) Uiso calc R 1 . . H
H27L .0079 .7006 .7860 .0478(16) Uiso calc R 1 . . H
S1 .52004(8) .60969(8) .42897(6) .0550(3) Uani d . 1 . . S
O10 .4202(2) .6042(2) .47965(18) .0783(11) Uani d . 1 . . O
C10 .5622(3) .5290(3) .3629(2) .0539(12) Uani d . 1 . . C
H10A .5245 .5311 .3322 .090(5) Uiso calc R 1 . . H
H10B .6237 .5355 .3254 .090(5) Uiso calc R 1 . . H
H10C .5614 .4764 .3949 .090(5) Uiso calc R 1 . . H
C11 .5236(4) .6931(3) .3520(3) .0740(15) Uani d . 1 . . C
H11M .4963 .7440 .3778 .090(5) Uiso calc R 1 . . H
H11N .5859 .6978 .3159 .090(5) Uiso calc R 1 . . H
H11O .4905 .6825 .3208 .090(5) Uiso calc R 1 . . H
S2 .81210(8) .11711(8) .52811(6) .0506(3) Uani d . 1 . . S
O20 .80403(18) .04328(17) .49061(14) .0480(8) Uani d . 1 . . O
C20 .7034(3) .1397(3) .6094(2) .0562(13) Uani d . 1 . . C
H20A .6564 .1471 .588 .090(5) Uiso calc R 1 . . H
H20B .7021 .1897 .6323 .090(5) Uiso calc R 1 . . H
H20C .6932 .0944 .6516 .090(5) Uiso calc R 1 . . H
C21 .8023(3) .2082(3) .4606(3) .0655(14) Uani d . 1 . . C
H21E .8555 .2066 .4101 .090(5) Uiso calc R 1 . . H
H21F .7970 .2571 .4869 .090(5) Uiso calc R 1 . . H
H21G .7490 .2094 .4487 .090(5) Uiso calc R 1 . . H
O1 .27720(19) .92696(19) .10636(15) .0400(8) Uani d . 1 . . O
O2 .77114(19) .4361(2) .11907(16) .0414(8) Uani d . 1 . . O
O3 .2827(2) .5073(2) .50438(16) .0490(8) Uani d . 1 . . O
H12G .269(2) .749(2) .2418(18) .0264(15) Uiso d . 1 . . H
H15D -.195(2) .537(2) .6678(19) .0264(15) Uiso d . 1 . . H
H12A .755(2) .255(2) .2439(19) .0264(15) Uiso d . 1 . . H
H12E .752(2) .122(2) .3346(19) .0264(15) Uiso d . 1 . . H
H15A .293(2) .006(2) .6728(19) .0264(15) Uiso d . 1 . . H
H12B .716(2) .332(2) .2244(19) .0264(15) Uiso d . 1 . . H
H13C .613(2) .450(2) .146(2) .0264(15) Uiso d . 1 . . H
H12C .293(2) .548(2) .3731(19) .0264(15) Uiso d . 1 . . H
H13A .418(2) .420(2) .3487(19) .0264(15) Uiso d . 1 . . H
H13E 1.076(2) -.069(2) .21(2) .0264(15) Uiso d . 1 . . H
H12H .227(2) .824(2) .214(2) .0264(15) Uiso d . 1 . . H
H13B .357(2) .382(2) .4318(19) .0264(15) Uiso d . 1 . . H
H13G -.115(2) .916(2) .4384(19) .0264(15) Uiso d . 1 . . H
H12F .811(2) .055(2) .363(2) .0264(15) Uiso d . 1 . . H
H13F 1.124(2) -.040(2) .1296(19) .0264(15) Uiso d . 1 . . H
H13D .565(2) .421(2) .228(2) .0264(15) Uiso d . 1 . . H
H12D .251(2) .624(2) .3504(19) .0264(15) Uiso d . 1 . . H
H15B .585(2) .663(2) -.21(2) .0264(15) Uiso d . 1 . . H
H13H -.064(2) .943(2) .351(19) .0264(15) Uiso d . 1 . . H
H15C 1.063(2) .167(2) -.216(2) .0264(15) Uiso d . 1 . . H
H11 .280(3) .966(3) .131(2) .060(6) Uiso d . 1 . . H
H12 .313(3) .935(3) .063(2) .060(6) Uiso d . 1 . . H
H21 .806(3) .443(3) .076(2) .060(6) Uiso d . 1 . . H
H22 .769(3) .482(3) .143(2) .060(6) Uiso d . 1 . . H
H31 .327(3) .540(3) .506(2) .060(6) Uiso d . 1 . . H
H32 .249(3) .507(3) .553(2) .060(6) Uiso d . 1 . . H

loop_
_atom_site_aniso_label
_atom_site_aniso_U_11
_atom_site_aniso_U_22
_atom_site_aniso_U_33
_atom_site_aniso_U_12
_atom_site_aniso_U_13
_atom_site_aniso_U_23
C1A .031(2) .030(2) .0268(19) .0006(19) -.0094(17) .0024(17)
C2A .030(2) .033(3) .0232(18) -.001(2) -.0060(16) .0059(17)
C3A .038(2) .028(2) .0270(19) .002(2) -.0085(18) .0077(17)
C4A .030(2) .032(3) .028(2) .0041(19) -.0055(17) .0058(18)
N5A .0237(17) .028(2) .0240(15) .0008(15) -.0029(13) .0069(14)
C6A .028(2) .029(2) .0225(19) -.004(2) -.0036(17) .0017(18)
N7A .0303(19) .026(2) .0259(16) .0041(16) -.0065(14) .0022(14)
C8A .024(2) .029(2) .0235(19) .0039(19) -.0036(16) -.0014(17)
C9A .026(2) .029(2) .0216(18) .0006(18) -.0056(16) .0022(16)
C10A .030(2) .030(2) .0231(18) .0030(19) -.0096(17) .0005(17)
C11A .031(2) .035(3) .030(2) .002(2) .0006(17) .0128(18)
N12A .033(2) .027(2) .0322(19) .0052(17) -.0041(17) .0108(15)
N13A .027(2) .040(2) .0324(19) .0020(19) .0023(15) .0159(17)
C14A .028(2) .038(3) .0284(19) -.0028(19) -.0067(17) .0030(18)
N15A .037(2) .030(2) .0267(16) -.0049(16) -.0089(15) .0069(15)
C16A .023(2) .040(3) .0196(18) -.0041(19) -.0006(16) -.0008(18)
C17A .033(2) .034(3) .026(2) -.008(2) .0001(17) .0047(18)
C18A .028(2) .038(3) .026(2) -.004(2) .0011(17) -.0070(19)
C19A .024(2) .040(3) .0237(19) .0019(19) -.0065(16) -.0047(19)
C20A .019(2) .035(3) .0246(19) .0001(18) -.0018(16) .0034(18)
C21A .022(2) .030(2) .0252(19) -.0046(18) -.0049(16) .0020(17)
O22A .0468(18) .061(2) .0374(15) -.0242(16) -.0030(13) -.0076(15)
C23A .086(4) .082(4) .060(3) -.038(3) -.025(3) -.004(3)
O24A .0293(15) .0478(19) .0274(13) .0013(14) -.0071(11) -.0043(12)
C25A .040(3) .045(3) .033(2) .004(2) -.0155(18) -.0056(19)
O26A .0387(16) .0379(18) .0318(13) -.0110(14) -.0152(12) .0089(13)
C27A .042(3) .042(3) .045(2) -.010(2) -.022(2) .014(2)
C1B .0183(19) .029(2) .0275(19) -.0031(18) -.0040(15) .0005(17)
C2B .023(2) .033(3) .0265(19) -.0027(19) -.0057(16) .0020(18)
C3B .034(2) .026(2) .031(2) -.003(2) -.0123(18) .0110(17)
C4B .023(2) .026(2) .030(2) -.0006(17) -.0066(16) .0040(17)
N5B .0212(16) .035(2) .0232(15) .0021(15) -.0055(13) .0039(14)
C6B .026(2) .033(3) .0241(19) -.003(2) -.0083(17) .0062(18)
N7B .0248(18) .034(2) .0272(16) .0022(16) -.0061(14) .0073(14)
C8B .025(2) .025(2) .029(2) .0004(19) -.0109(17) .0033(17)
C9B .022(2) .026(2) .031(2) .0000(18) -.0094(16) .0041(17)
C10B .024(2) .029(2) .0236(18) -.0024(18) -.0050(16) -.0001(17)
C11B .030(2) .037(3) .0282(19) .001(2) -.0063(17) .0043(18)
N12B .034(2) .034(2) .0229(18) .0083(17) -.0039(16) .0058(16)
N13B .030(2) .043(2) .0245(18) .005(2) .0004(15) .0110(17)
C14B .031(2) .035(3) .0277(19) -.0077(19) -.0055(17) .0039(18)
N15B .043(2) .044(3) .0233(18) -.0103(18) -.0115(15) .0021(16)
C16B .024(2) .036(3) .029(2) -.005(2) -.0005(17) -.0054(19)
C17B .026(2) .034(3) .0271(19) -.0018(19) -.0040(17) .0032(17)
C18B .030(2) .034(3) .0248(19) -.001(2) -.0034(17) -.0030(18)
C19B .037(2) .028(3) .029(2) -.007(2) -.0054(18) .0035(18)
C20B .032(2) .036(3) .0230(19) .005(2) -.0042(17) .0055(18)
C21B .030(2) .041(3) .0209(18) -.006(2) -.0074(16) .0050(18)
O22B .0439(16) .0418(19) .0342(14) -.0126(14) -.0146(13) .0091(13)
C23B .060(3) .058(3) .030(2) -.019(3) -.019(2) .011(2)
O24B .0460(18) .0376(19) .0357(14) -.0083(15) -.0111(13) .0060(13)
C25B .053(3) .053(3) .040(2) -.023(2) -.012(2) .010(2)
O26B .0429(17) .0454(19) .0310(14) -.0022(14) -.0145(13) .0100(13)
C27B .039(2) .049(3) .037(2) .000(2) -.013(2) .014(2)
C1C .020(2) .028(2) .0270(19) -.0041(18) -.0066(16) .0029(17)
C2C .026(2) .029(2) .0237(18) -.0040(19) -.0044(16) .0024(17)
C3C .032(2) .026(2) .0272(19) -.0055(19) -.0116(17) .0070(17)
C4C .023(2) .026(2) .033(2) .0004(18) -.0066(17) .0022(17)
N5C .0256(17) .031(2) .0208(15) .0001(15) -.0031(13) .0029(14)
C6C .026(2) .030(2) .0225(19) -.0027(19) -.0053(17) -.0014(17)
N7C .0230(17) .030(2) .0224(15) .0015(15) -.0060(13) .0039(13)
C8C .019(2) .028(2) .0277(19) -.0034(18) -.0079(16) .0037(17)
C9C .028(2) .023(2) .0262(19) -.0069(18) -.0084(16) .0040(16)
C10C .024(2) .030(2) .029(2) -.0039(18) -.0105(17) .0044(17)
C11C .032(2) .042(3) .0243(19) -.002(2) -.0075(16) -.0012(18)
N12C .0244(19) .034(2) .0248(17) .0066(16) -.0042(15) .0066(15)
N13C .027(2) .040(2) .0224(18) .0013(19) -.0011(14) .0078(16)
C14C .038(2) .030(2) .0275(19) -.007(2) -.0087(17) .0046(18)
N15C .040(2) .039(2) .0255(17) -.0110(18) -.0112(15) .0037(16)
C16C .028(2) .034(3) .0230(19) -.005(2) .0023(17) .0002(18)
C17C .033(2) .036(3) .0254(19) -.003(2) -.0067(17) .0032(18)
C18C .034(2) .042(3) .027(2) -.010(2) -.0061(18) -.0027(19)
C19C .033(2) .031(3) .029(2) -.006(2) -.0050(18) .0067(18)
C20C .030(2) .037(3) .0249(19) .001(2) -.0024(17) .0024(19)
C21C .034(2) .041(3) .0249(19) -.004(2) -.0079(17) -.0012(19)
O22C .0495(17) .0422(19) .0423(15) -.0098(15) -.0237(14) .0096(14)
C23C .073(3) .044(3) .074(3) -.014(3) -.052(3) .010(2)
O24C .0407(17) .0322(18) .0429(15) -.0041(15) -.0130(13) .0092(13)
C25C .048(3) .039(3) .049(2) -.002(2) -.021(2) .004(2)
O26C .0460(17) .0311(17) .0347(14) .0002(14) -.0167(13) .0057(13)
C27C .061(3) .037(3) .037(2) .001(2) -.024(2) -.002(2)
C1D .024(2) .032(2) .0268(19) -.0009(18) -.0068(16) -.0002(17)
C2D .032(2) .030(2) .0230(18) -.004(2) -.0050(16) .0046(17)
C3D .038(2) .031(2) .027(2) -.001(2) -.0128(18) .0098(17)
C4D .023(2) .036(3) .0280(19) .0046(18) -.0055(17) .0035(18)
N5D .0267(18) .035(2) .0204(15) -.0013(15) -.0010(13) .0039(14)
C6D .027(2) .028(2) .025(2) -.0024(19) -.0035(17) -.0002(18)
N7D .0273(18) .026(2) .0276(16) .0015(16) -.0058(14) .0045(14)
C8D .029(2) .031(3) .026(2) .001(2) -.0071(17) .0045(17)
C9D .030(2) .026(2) .0269(19) -.0008(19) -.0096(17) .0034(17)
C10D .033(2) .026(2) .0248(19) .0002(19) -.0094(17) .0037(17)
C11D .031(2) .039(3) .030(2) -.001(2) -.0034(17) .0091(18)
N12D .033(2) .027(2) .0269(18) .0055(17) -.0003(17) .0103(15)
N13D .033(2) .045(3) .0256(18) .0112(19) .0040(15) .0144(17)
C14D .027(2) .039(3) .030(2) -.0007(19) -.0091(17) .0061(18)
N15D .037(2) .037(2) .0261(17) -.0061(17) -.0118(14) .0094(16)
C16D .021(2) .042(3) .0247(19) .0021(19) -.0032(16) .0050(19)
C17D .025(2) .034(3) .0251(19) -.0026(18) -.0073(16) .0022(17)
C18D .022(2) .032(3) .0242(19) -.0035(18) -.0013(16) .0063(18)
C19D .022(2) .038(3) .0232(19) .0019(19) -.0082(16) .0047(18)
C20D .027(2) .032(3) .029(2) -.0040(19) -.0088(17) .0047(18)
C21D .028(2) .034(3) .027(2) -.0026(19) -.0062(17) .0078(18)
O22D .0391(16) .0317(17) .0328(14) -.0068(13) -.0158(12) .0066(13)
C23D .039(2) .040(3) .044(2) -.006(2) -.0167(19) .012(2)
O24D .0318(15) .0383(17) .0263(13) .0024(13) -.0111(11) .0026(12)
C25D .042(3) .038(3) .035(2) .005(2) -.0182(19) .0002(19)
O26D .0492(17) .0326(18) .0400(15) -.0098(14) -.0222(13) .0063(13)
C27D .056(3) .040(3) .058(3) -.013(2) -.030(2) .003(2)
S1 .0592(8) .0563(9) .0477(6) -.0058(7) -.0212(6) .0004(6)
O10 .046(2) .098(3) .069(2) -.013(2) .0031(17) -.011(2)
C10 .057(3) .049(3) .054(3) -.010(2) -.021(2) .002(2)
C11 .092(4) .061(4) .066(3) -.008(3) -.033(3) .010(3)
S2 .0513(7) .0598(9) .0377(6) -.0044(6) -.0177(5) .0040(6)
O20 .0603(19) .0409(19) .0337(14) .0074(15) -.0158(13) .0010(13)
C20 .051(3) .063(4) .052(3) -.002(3) -.018(2) -.008(2)
C21 .087(4) .058(4) .060(3) -.022(3) -.038(3) .012(3)
O1 .0336(17) .046(2) .0297(15) -.0043(15) -.0044(12) .0056(14)
O2 .0370(17) .046(2) .0326(16) -.0083(16) -.0072(13) .0075(14)
O3 .047(2) .052(2) .0333(15) .0020(16) -.0062(14) .0064(15)

loop_
_geom_angle_atom_site_label_1
_geom_angle_atom_site_label_2
_geom_angle_atom_site_label_3
_geom_angle
C2A C1A C9A 118.8(3)
C2A C1A C11A 119.0(3)
C9A C1A C11A 122.2(3)
C1A C2A C3A 120.1(3)
C1A C2A C14A 121.5(3)
C3A C2A C14A 118.5(3)
C4A C3A C2A 121.7(3)
C4A C3A H3A 119.1
C2A C3A H3A 119.1
C3A C4A C10A 120.7(4)
C3A C4A H4A 119.7
C10A C4A H4A 119.7
C6A N5A C10A 116.0(3)
N5A C6A N12A 117.4(3)
N5A C6A N7A 126.2(3)
N12A C6A N7A 116.3(3)
C8A N7A C6A 118.3(3)
N7A C8A N13A 114.4(3)
N7A C8A C9A 121.6(3)
N13A C8A C9A 123.8(3)
C10A C9A C1A 119.7(3)
C10A C9A C8A 113.9(3)
C1A C9A C8A 126.4(3)
N5A C10A C4A 117.4(3)
N5A C10A C9A 123.6(3)
C4A C10A C9A 119.0(3)
C1A C11A H11A 109.5
C1A C11A H11B 109.5
H11A C11A H11B 109.5
C1A C11A H11C 109.5
H11A C11A H11C 109.5
H11B C11A H11C 109.5
C6A N12A H12A 119(2)
C6A N12A H12B 125(3)
H12A N12A H12B 115(3)
C8A N13A H13A 117(2)
C8A N13A H13B 122(2)
H13A N13A H13B 119(3)
N15A C14A C2A 114.4(3)
N15A C14A H14A 108.7
C2A C14A H14A 108.7
N15A C14A H14B 108.7
C2A C14A H14B 108.7
H14A C14A H14B 107.6
C16A N15A C14A 123.6(3)
C16A N15A H15A 116(2)
C14A N15A H15A 118(2)
N15A C16A C17A 122.1(3)
N15A C16A C21A 118.6(3)
C17A C16A C21A 119.3(3)
C16A C17A C18A 120.1(4)
C16A C17A H17A 120.0
C18A C17A H17A 120.0
O22A C18A C19A 119.0(3)
O22A C18A C17A 120.4(4)
C19A C18A C17A 120.6(4)
C18A C19A O24A 121.3(3)
C18A C19A C20A 119.1(3)
O24A C19A C20A 119.5(3)
O26A C20A C21A 124.8(3)
O26A C20A C19A 114.4(3)
C21A C20A C19A 120.7(3)
C20A C21A C16A 120.1(3)
C20A C21A H21A 119.9
C16A C21A H21A 119.9
C23A O22A C18A 115.9(3)
O22A C23A H23A 109.5
O22A C23A H23B 109.5
H23A C23A H23B 109.5
O22A C23A H23C 109.5
H23A C23A H23C 109.5
H23B C23A H23C 109.5
C19A O24A C25A 112.5(2)
O24A C25A H25A 109.5
O24A C25A H25B 109.5
H25A C25A H25B 109.5
O24A C25A H25C 109.5
H25A C25A H25C 109.5
H25B C25A H25C 109.5
C20A O26A C27A 116.6(3)
O26A C27A H27A 109.5
O26A C27A H27B 109.5
H27A C27A H27B 109.5
O26A C27A H27C 109.5
H27A C27A H27C 109.5
H27B C27A H27C 109.5
C2B C1B C9B 117.8(3)
C2B C1B C11B 119.1(3)
C9B C1B C11B 123.0(3)
C1B C2B C3B 120.4(3)
C1B C2B C14B 119.7(3)
C3B C2B C14B 119.8(3)
C4B C3B C2B 122.1(3)
C4B C3B H3B 118.9
C2B C3B H3B 118.9
C3B C4B C10B 119.8(3)
C3B C4B H4B 120.1
C10B C4B H4B 120.1
C6B N5B C10B 115.8(3)
N5B C6B N7B 126.4(3)
N5B C6B N12B 117.5(3)
N7B C6B N12B 116.1(3)
C8B N7B C6B 118.1(3)
N13B C8B N7B 114.6(3)
N13B C8B C9B 124.5(3)
N7B C8B C9B 120.9(3)
C10B C9B C1B 120.3(3)
C10B C9B C8B 114.5(3)
C1B C9B C8B 125.1(3)
N5B C10B C4B 117.7(3)
N5B C10B C9B 123.1(3)
C4B C10B C9B 119.2(3)
C1B C11B H11D 109.5
C1B C11B H11E 109.5
H11D C11B H11E 109.5
C1B C11B H11F 109.5
H11D C11B H11F 109.5
H11E C11B H11F 109.5
C6B N12B H12C 117(3)
C6B N12B H12D 117(2)
H12C N12B H12D 113(3)
C8B N13B H13C 120(3)
C8B N13B H13D 119(2)
H13C N13B H13D 119(4)
N15B C14B C2B 114.1(3)
N15B C14B H14C 108.7
C2B C14B H14C 108.7
N15B C14B H14D 108.7
C2B C14B H14D 108.7
H14C C14B H14D 107.6
C16B N15B C14B 122.4(3)
C16B N15B H15B 125(3)
C14B N15B H15B 109(3)
N15B C16B C17B 121.4(4)
N15B C16B C21B 119.4(3)
C17B C16B C21B 119.2(4)
C18B C17B C16B 120.5(4)
C18B C17B H17B 119.7
C16B C17B H17B 119.7
O22B C18B C17B 124.9(3)
O22B C18B C19B 114.5(3)
C17B C18B C19B 120.5(4)
O24B C19B C20B 121.5(3)
O24B C19B C18B 120.4(3)
C20B C19B C18B 118.0(4)
O26B C20B C21B 124.0(3)
O26B C20B C19B 114.1(3)
C21B C20B C19B 121.9(3)
C20B C21B C16B 119.7(3)
C20B C21B H21B 120.2
C16B C21B H21B 120.2
C18B O22B C23B 117.3(3)
O22B C23B H23D 109.5
O22B C23B H23E 109.5
H23D C23B H23E 109.5
O22B C23B H23F 109.5
H23D C23B H23F 109.5
H23E C23B H23F 109.5
C19B O24B C25B 112.4(3)
O24B C25B H25D 109.5
O24B C25B H25E 109.5
H25D C25B H25E 109.5
O24B C25B H25F 109.5
H25D C25B H25F 109.5
H25E C25B H25F 109.5
C20B O26B C27B 117.3(3)
O26B C27B H27D 109.5
O26B C27B H27E 109.5
H27D C27B H27E 109.5
O26B C27B H27F 109.5
H27D C27B H27F 109.5
H27E C27B H27F 109.5
C2C C1C C9C 119.0(3)
C2C C1C C11C 119.4(3)
C9C C1C C11C 121.6(3)
C1C C2C C3C 120.3(3)
C1C C2C C14C 120.4(3)
C3C C2C C14C 119.2(3)
C4C C3C C2C 121.7(3)
C4C C3C H3C 119.2
C2C C3C H3C 119.2
C3C C4C C10C 120.4(4)
C3C C4C H4C 119.8
C10C C4C H4C 119.8
C6C N5C C10C 115.9(3)
N5C C6C N7C 126.7(3)
N5C C6C N12C 118.0(3)
N7C C6C N12C 115.3(3)
C8C N7C C6C 118.2(3)
N7C C8C N13C 114.3(3)
N7C C8C C9C 121.7(3)
N13C C8C C9C 123.9(3)
C10C C9C C1C 119.2(3)
C10C C9C C8C 113.8(3)
C1C C9C C8C 127.0(3)
N5C C10C C4C 117.7(3)
N5C C10C C9C 123.1(3)
C4C C10C C9C 119.2(3)
C1C C11C H11G 109.5
C1C C11C H11H 109.5
H11G C11C H11H 109.5
C1C C11C H11I 109.5
H11G C11C H11I 109.5
H11H C11C H11I 109.5
C6C N12C H12E 116(2)
C6C N12C H12F 114(2)
H12E N12C H12F 125(3)
C8C N13C H13E 118(2)
C8C N13C H13F 121(3)
H13E N13C H13F 116(4)
N15C C14C C2C 114.6(3)
N15C C14C H14E 108.6
C2C C14C H14E 108.6
N15C C14C H14F 108.6
C2C C14C H14F 108.6
H14E C14C H14F 107.6
C16C N15C C14C 125.3(3)
C16C N15C H15C 120(3)
C14C N15C H15C 115(3)
N15C C16C C17C 121.5(3)
N15C C16C C21C 119.7(4)
C17C C16C C21C 118.7(4)
C18C C17C C16C 120.3(4)
C18C C17C H17C 119.8
C16C C17C H17C 119.8
C17C C18C O22C 123.9(3)
C17C C18C C19C 121.2(4)
O22C C18C C19C 114.8(3)
O24C C19C C20C 121.2(3)
O24C C19C C18C 120.6(3)
C20C C19C C18C 118.1(4)
O26C C20C C21C 124.6(4)
O26C C20C C19C 114.0(3)
C21C C20C C19C 121.3(4)
C20C C21C C16C 120.3(4)
C20C C21C H21C 119.9
C16C C21C H21C 119.9
C18C O22C C23C 116.7(3)
O22C C23C H23G 109.5
O22C C23C H23H 109.5
H23G C23C H23H 109.5
O22C C23C H23I 109.5
H23G C23C H23I 109.5
H23H C23C H23I 109.5
C19C O24C C25C 114.6(3)
O24C C25C H25G 109.5
O24C C25C H25H 109.5
H25G C25C H25H 109.5
O24C C25C H25I 109.5
H25G C25C H25I 109.5
H25H C25C H25I 109.5
C20C O26C C27C 117.2(3)
O26C C27C H27G 109.5
O26C C27C H27H 109.5
H27G C27C H27H 109.5
O26C C27C H27I 109.5
H27G C27C H27I 109.5
H27H C27C H27I 109.5
C2D C1D C9D 119.3(3)
C2D C1D C11D 118.8(3)
C9D C1D C11D 121.8(3)
C1D C2D C3D 118.9(3)
C1D C2D C14D 122.5(3)
C3D C2D C14D 118.5(3)
C4D C3D C2D 122.5(3)
C4D C3D H3D 118.8
C2D C3D H3D 118.8
C3D C4D C10D 119.9(3)
C3D C4D H4D 120.1
C10D C4D H4D 120.1
C6D N5D C10D 116.7(3)
N5D C6D N12D 117.4(3)
N5D C6D N7D 125.9(3)
N12D C6D N7D 116.6(3)
C8D N7D C6D 117.9(3)
N13D C8D N7D 113.7(3)
N13D C8D C9D 124.7(3)
N7D C8D C9D 121.6(3)
C10D C9D C1D 119.7(3)
C10D C9D C8D 114.1(3)
C1D C9D C8D 126.0(3)
N5D C10D C4D 117.3(3)
N5D C10D C9D 123.4(3)
C4D C10D C9D 119.3(3)
C1D C11D H11J 109.5
C1D C11D H11K 109.5
H11J C11D H11K 109.5
C1D C11D H11L 109.5
H11J C11D H11L 109.5
H11K C11D H11L 109.5
C6D N12D H12G 116.5(19)
C6D N12D H12H 127(3)
H12G N12D H12H 116(4)
C8D N13D H13G 120(2)
C8D N13D H13H 121(2)
H13G N13D H13H 117(3)
N15D C14D C2D 114.5(3)
N15D C14D H14G 108.6
C2D C14D H14G 108.6
N15D C14D H14H 108.6
C2D C14D H14H 108.6
H14G C14D H14H 107.6
C16D N15D C14D 123.0(3)
C16D N15D H15D 116(2)
C14D N15D H15D 118(2)
N15D C16D C21D 120.8(3)
N15D C16D C17D 118.8(3)
C21D C16D C17D 120.4(3)
C18D C17D C16D 119.2(3)
C18D C17D H17D 120.4
C16D C17D H17D 120.4
O22D C18D C17D 124.7(3)
O22D C18D C19D 114.9(3)
C17D C18D C19D 120.4(3)
C20D C19D C18D 120.3(3)
C20D C19D O24D 120.9(3)
C18D C19D O24D 118.9(3)
O26D C20D C19D 116.4(3)
O26D C20D C21D 123.5(3)
C19D C20D C21D 120.1(3)
C16D C21D C20D 119.6(4)
C16D C21D H21D 120.2
C20D C21D H21D 120.2
C18D O22D C23D 116.9(3)
O22D C23D H23J 109.5
O22D C23D H23K 109.5
H23J C23D H23K 109.5
O22D C23D H23L 109.5
H23J C23D H23L 109.5
H23K C23D H23L 109.5
C19D O24D C25D 111.9(2)
O24D C25D H25J 109.5
O24D C25D H25K 109.5
H25J C25D H25K 109.5
O24D C25D H25L 109.5
H25J C25D H25L 109.5
H25K C25D H25L 109.5
C20D O26D C27D 117.8(3)
O26D C27D H27J 109.5
O26D C27D H27K 109.5
H27J C27D H27K 109.5
O26D C27D H27L 109.5
H27J C27D H27L 109.5
H27K C27D H27L 109.5
O10 S1 C10 108.2(2)
O10 S1 C11 105.7(2)
C10 S1 C11 97.0(2)
S1 C10 H10A 109.5
S1 C10 H10B 109.5
H10A C10 H10B 109.5
S1 C10 H10C 109.5
H10A C10 H10C 109.5
H10B C10 H10C 109.5
S1 C11 H11M 109.5
S1 C11 H11N 109.5
H11M C11 H11N 109.5
S1 C11 H11O 109.5
H11M C11 H11O 109.5
H11N C11 H11O 109.5
O20 S2 C20 105.42(18)
O20 S2 C21 107.35(18)
C20 S2 C21 96.5(2)
S2 C20 H20A 109.5
S2 C20 H20B 109.5
H20A C20 H20B 109.5
S2 C20 H20C 109.5
H20A C20 H20C 109.5
H20B C20 H20C 109.5
S2 C21 H21E 109.5
S2 C21 H21F 109.5
H21E C21 H21F 109.5
S2 C21 H21G 109.5
H21E C21 H21G 109.5
H21F C21 H21G 109.5
H11 O1 H12 103(4)
H21 O2 H22 103(4)
H31 O3 H32 98(4)

loop_
_geom_bond_atom_site_label_1
_geom_bond_atom_site_label_2
_geom_bond_site_symmetry_2
_geom_bond_distance
_geom_bond_publ_flag
C1A C2A . 1.389(5) ?
C1A C9A . 1.452(4) ?
C1A C11A . 1.508(5) ?
C2A C3A . 1.408(5) ?
C2A C14A . 1.540(4) ?
C3A C4A . 1.367(5) ?
C3A H3A . .9300 ?
C4A C10A . 1.407(5) ?
C4A H4A . .9300 ?
N5A C6A . 1.319(4) ?
N5A C10A . 1.382(4) ?
C6A N12A . 1.359(4) ?
C6A N7A . 1.364(4) ?
N7A C8A . 1.340(4) ?
C8A N13A . 1.346(5) ?
C8A C9A . 1.451(5) ?
C9A C10A . 1.423(5) ?
C11A H11A . .9600 ?
C11A H11B . .9600 ?
C11A H11C . .9600 ?
N12A H12A . .83(3) ?
N12A H12B . .80(3) ?
N13A H13A . .92(3) ?
N13A H13B . .84(3) ?
C14A N15A . 1.449(5) ?
C14A H14A . .9700 ?
C14A H14B . .9700 ?
N15A C16A . 1.387(4) ?
N15A H15A . .90(3) ?
C16A C17A . 1.393(5) ?
C16A C21A . 1.404(5) ?
C17A C18A . 1.403(5) ?
C17A H17A . .9300 ?
C18A O22A . 1.378(4) ?
C18A C19A . 1.386(5) ?
C19A O24A . 1.399(4) ?
C19A C20A . 1.401(5) ?
C20A O26A . 1.382(4) ?
C20A C21A . 1.386(4) ?
C21A H21A . .9300 ?
O22A C23A . 1.362(5) ?
C23A H23A . .9600 ?
C23A H23B . .9600 ?
C23A H23C . .9600 ?
O24A C25A . 1.442(4) ?
C25A H25A . .9600 ?
C25A H25B . .9600 ?
C25A H25C . .9600 ?
O26A C27A . 1.421(4) ?
C27A H27A . .9600 ?
C27A H27B . .9600 ?
C27A H27C . .9600 ?
C1B C2B . 1.392(5) ?
C1B C9B . 1.442(4) ?
C1B C11B . 1.514(5) ?
C2B C3B . 1.399(5) ?
C2B C14B . 1.539(4) ?
C3B C4B . 1.364(4) ?
C3B H3B . .9300 ?
C4B C10B . 1.405(5) ?
C4B H4B . .9300 ?
N5B C6B . 1.330(4) ?
N5B C10B . 1.387(4) ?
C6B N7B . 1.355(4) ?
C6B N12B . 1.361(4) ?
N7B C8B . 1.349(4) ?
C8B N13B . 1.325(5) ?
C8B C9B . 1.453(5) ?
C9B C10B . 1.413(5) ?
C11B H11D . .9600 ?
C11B H11E . .9600 ?
C11B H11F . .9600 ?
N12B H12C . .78(3) ?
N12B H12D . .89(3) ?
N13B H13C . .74(3) ?
N13B H13D . .89(3) ?
C14B N15B . 1.441(5) ?
C14B H14C . .9700 ?
C14B H14D . .9700 ?
N15B C16B . 1.371(5) ?
N15B H15B . .78(3) ?
C16B C17B . 1.393(5) ?
C16B C21B . 1.413(5) ?
C17B C18B . 1.388(5) ?
C17B H17B . .9300 ?
C18B O22B . 1.372(4) ?
C18B C19B . 1.416(5) ?
C19B O24B . 1.367(4) ?
C19B C20B . 1.394(5) ?
C20B O26B . 1.377(4) ?
C20B C21B . 1.378(5) ?
C21B H21B . .9300 ?
O22B C23B . 1.430(4) ?
C23B H23D . .9600 ?
C23B H23E . .9600 ?
C23B H23F . .9600 ?
O24B C25B . 1.440(4) ?
C25B H25D . .9600 ?
C25B H25E . .9600 ?
C25B H25F . .9600 ?
O26B C27B . 1.425(4) ?
C27B H27D . .9600 ?
C27B H27E . .9600 ?
C27B H27F . .9600 ?
C1C C2C . 1.397(5) ?
C1C C9C . 1.445(4) ?
C1C C11C . 1.506(5) ?
C2C C3C . 1.402(5) ?
C2C C14C . 1.541(4) ?
C3C C4C . 1.376(4) ?
C3C H3C . .9300 ?
C4C C10C . 1.405(5) ?
C4C H4C . .9300 ?
N5C C6C . 1.320(4) ?
N5C C10C . 1.380(4) ?
C6C N7C . 1.362(4) ?
C6C N12C . 1.371(4) ?
N7C C8C . 1.334(4) ?
C8C N13C . 1.336(5) ?
C8C C9C . 1.451(5) ?
C9C C10C . 1.437(5) ?
C11C H11G . .9600 ?
C11C H11H . .9600 ?
C11C H11I . .9600 ?
N12C H12E . .88(4) ?
N12C H12F . .80(3) ?
N13C H13E . .85(3) ?
N13C H13F . .78(3) ?
C14C N15C . 1.442(5) ?
C14C H14E . .9700 ?
C14C H14F . .9700 ?
N15C C16C . 1.370(5) ?
N15C H15C . .75(3) ?
C16C C17C . 1.399(5) ?
C16C C21C . 1.409(5) ?
C17C C18C . 1.384(5) ?
C17C H17C . .9300 ?
C18C O22C . 1.387(4) ?
C18C C19C . 1.403(5) ?
C19C O24C . 1.385(4) ?
C19C C20C . 1.396(5) ?
C20C O26C . 1.379(4) ?
C20C C21C . 1.383(5) ?
C21C H21C . .9300 ?
O22C C23C . 1.432(4) ?
C23C H23G . .9600 ?
C23C H23H . .9600 ?
C23C H23I . .9600 ?
O24C C25C . 1.447(4) ?
C25C H25G . .9600 ?
C25C H25H . .9600 ?
C25C H25I . .9600 ?
O26C C27C . 1.432(4) ?
C27C H27G . .9600 ?
C27C H27H . .9600 ?
C27C H27I . .9600 ?
C1D C2D . 1.399(5) ?
C1D C9D . 1.441(4) ?
C1D C11D . 1.517(5) ?
C2D C3D . 1.409(5) ?
C2D C14D . 1.540(5) ?
C3D C4D . 1.373(4) ?
C3D H3D . .9300 ?
C4D C10D . 1.406(5) ?
C4D H4D . .9300 ?
N5D C6D . 1.325(4) ?
N5D C10D . 1.375(4) ?
C6D N12D . 1.345(4) ?
C6D N7D . 1.371(4) ?
N7D C8D . 1.348(4) ?
C8D N13D . 1.343(5) ?
C8D C9D . 1.456(5) ?
C9D C10D . 1.423(5) ?
C11D H11J . .9600 ?
C11D H11K . .9600 ?
C11D H11L . .9600 ?
N12D H12G . .95(3) ?
N12D H12H . .72(3) ?
N13D H13G . .85(3) ?
N13D H13H . .89(3) ?
C14D N15D . 1.447(5) ?
C14D H14G . .9700 ?
C14D H14H . .9700 ?
N15D C16D . 1.395(4) ?
N15D H15D . .85(3) ?
C16D C21D . 1.395(5) ?
C16D C17D . 1.404(5) ?
C17D C18D . 1.389(5) ?
C17D H17D . .9300 ?
C18D O22D . 1.380(4) ?
C18D C19D . 1.397(5) ?
C19D C20D . 1.382(5) ?
C19D O24D . 1.409(4) ?
C20D O26D . 1.366(4) ?
C20D C21D . 1.401(5) ?
C21D H21D . .9300 ?
O22D C23D . 1.422(4) ?
C23D H23J . .9600 ?
C23D H23K . .9600 ?
C23D H23L . .9600 ?
O24D C25D . 1.449(4) ?
C25D H25J . .9600 ?
C25D H25K . .9600 ?
C25D H25L . .9600 ?
O26D C27D . 1.439(4) ?
C27D H27J . .9600 ?
C27D H27K . .9600 ?
C27D H27L . .9600 ?
S1 O10 . 1.507(3) ?
S1 C10 . 1.756(4) ?
S1 C11 . 1.778(4) ?
C10 H10A . .9600 ?
C10 H10B . .9600 ?
C10 H10C . .9600 ?
C11 H11M . .9600 ?
C11 H11N . .9600 ?
C11 H11O . .9600 ?
S2 O20 . 1.510(3) ?
S2 C20 . 1.786(4) ?
S2 C21 . 1.800(4) ?
C20 H20A . .9600 ?
C20 H20B . .9600 ?
C20 H20C . .9600 ?
C21 H21E . .9600 ?
C21 H21F . .9600 ?
C21 H21G . .9600 ?
O1 H11 . .85(4) ?
O1 H12 . .76(4) ?
O2 H21 . .75(4) ?
O2 H22 . .90(4) ?
O3 H31 . .98(4) ?
O3 H32 . .82(4) ?

loop_
_geom_hbond_atom_site_label_D
_geom_hbond_atom_site_label_H
_geom_hbond_atom_site_label_A
_geom_hbond_site_symmetry_A
_geom_hbond_distance_DH
_geom_hbond_distance_HA
_geom_hbond_distance_DA
_geom_hbond_angle_DHA
_geom_hbond_publ_flag
N12A H12A N5C . .83(3) 2.26(3) 3.081(4) 168(3) yes
N12A H12B O2 . .79(3) 2.34(3) 3.111(4) 165(3) yes
N12B H12C O3 . .77(3) 2.28(3) 3.016(4) 160(3) yes
N12B H12D N5D . .90(3) 2.10(3) 2.979(5) 167(3) yes
N12C H12E N5A . .88(3) 2.08(3) 2.950(5) 172(3) yes
N12C H12F O20 . .80(3) 2.21(3) 2.919(4) 149(3) yes
N12D H12G N5B . .95(3) 2.07(3) 3.000(5) 167(3) yes
N12D H12H O1 . .72(3) 2.33(3) 3.038(4) 165(4) yes
N13A H13A N7B . .92(3) 2.07(3) 2.983(4) 173(3) yes
N13A H13B O3 . .85(3) 2.45(3) 3.030(4) 127(3) yes
N13B H13C O2 . .74(3) 2.37(4) 2.976(5) 140(3) yes
N13B H13D N7A . .89(3) 2.07(3) 2.955(4) 169(3) yes
N13C H13E N7D 1_645 .85(3) 2.24(3) 3.091(4) 173(3) yes
N13C H13F O1 1_645 .77(3) 2.31(4) 2.945(5) 140(3) yes
N13D H13G O20 1_465 .85(3) 2.36(3) 2.995(4) 132(3) yes
N13D H13H N7C 1_465 .88(3) 2.15(3) 3.028(4) 171(3) yes
N15A H15A N12C 2_656 .91(3) 2.22(3) 3.115(5) 168(3) yes
N15D H15D N12B 2_566 .85(3) 2.58(3) 3.411(5) 167(3) yes
O1 H11 O24B 2_675 .84(5) 2.16(4) 2.929(4) 152(4) yes
O1 H12 O24A 1_564 .76(4) 2.11(4) 2.864(4) 167(5) yes
O2 H21 O24D 1_654 .75(4) 2.10(4) 2.839(4) 170(5) yes
O2 H22 O22C 2_765 .90(5) 2.08(5) 2.968(4) 167(4) yes
O3 H31 O10 . .98(5) 1.85(5) 2.803(5) 165(3) yes
O3 H32 O24C 1_456 .81(3) 2.38(3) 3.146(3) 156(5) yes
O3 H32 O26C 1_456 .81(3) 2.52(5) 3.130(4) 132(4) yes
C10 H10A N7B . .96 2.50 3.454(6) 172 no
C25B H25E N7D 2_675 .96 2.54 3.495(6) 172 no

loop_
_geom_torsion_atom_site_label_1
_geom_torsion_atom_site_label_2
_geom_torsion_atom_site_label_3
_geom_torsion_atom_site_label_4
_geom_torsion
C9A C1A C2A C3A .8(5)
C11A C1A C2A C3A -177.6(3)
C9A C1A C2A C14A -178.7(3)
C11A C1A C2A C14A 3.0(5)
C1A C2A C3A C4A 1.2(5)
C14A C2A C3A C4A -179.4(3)
C2A C3A C4A C10A -1.4(5)
C10A N5A C6A N12A 177.1(3)
C10A N5A C6A N7A -2.6(5)
N5A C6A N7A C8A 4.6(5)
N12A C6A N7A C8A -175.1(3)
C6A N7A C8A N13A -177.4(3)
C6A N7A C8A C9A -1.7(5)
C2A C1A C9A C10A -2.5(5)
C11A C1A C9A C10A 175.7(3)
C2A C1A C9A C8A 174.9(3)
C11A C1A C9A C8A -6.8(5)
N7A C8A C9A C10A -2.4(5)
N13A C8A C9A C10A 172.8(3)
N7A C8A C9A C1A -179.9(3)
N13A C8A C9A C1A -4.7(6)
C6A N5A C10A C4A 177.6(3)
C6A N5A C10A C9A -2.2(5)
C3A C4A C10A N5A 179.7(3)
C3A C4A C10A C9A -.5(5)
C1A C9A C10A N5A -177.8(3)
C8A C9A C10A N5A 4.5(5)
C1A C9A C10A C4A 2.4(5)
C8A C9A C10A C4A -175.3(3)
C1A C2A C14A N15A 176.9(3)
C3A C2A C14A N15A -2.5(5)
C2A C14A N15A C16A 92.0(4)
C14A N15A C16A C17A -12.1(5)
C14A N15A C16A C21A 167.5(3)
N15A C16A C17A C18A 177.5(3)
C21A C16A C17A C18A -2.1(5)
C16A C17A C18A O22A -177.7(3)
C16A C17A C18A C19A .4(5)
O22A C18A C19A O24A 2.4(5)
C17A C18A C19A O24A -175.7(3)
O22A C18A C19A C20A 179.3(3)
C17A C18A C19A C20A 1.2(5)
C18A C19A C20A O26A -179.8(3)
O24A C19A C20A O26A -2.9(4)
C18A C19A C20A C21A -.9(5)
O24A C19A C20A C21A 176.0(3)
O26A C20A C21A C16A 177.9(3)
C19A C20A C21A C16A -.9(5)
N15A C16A C21A C20A -177.2(3)
C17A C16A C21A C20A 2.4(5)
C19A C18A O22A C23A 110.2(4)
C17A C18A O22A C23A -71.7(5)
C18A C19A O24A C25A -102.0(4)
C20A C19A O24A C25A 81.1(4)
C21A C20A O26A C27A 7.4(5)
C19A C20A O26A C27A -173.8(3)
C9B C1B C2B C3B 1.4(5)
C11B C1B C2B C3B 178.1(3)
C9B C1B C2B C14B -177.0(3)
C11B C1B C2B C14B -.3(5)
C1B C2B C3B C4B -3.6(5)
C14B C2B C3B C4B 174.8(3)
C2B C3B C4B C10B -.1(5)
C10B N5B C6B N7B 9.1(5)
C10B N5B C6B N12B -169.2(3)
N5B C6B N7B C8B -3.9(5)
N12B C6B N7B C8B 174.5(3)
C6B N7B C8B N13B 173.3(3)
C6B N7B C8B C9B -7.0(5)
C2B C1B C9B C10B 4.2(5)
C11B C1B C9B C10B -172.3(3)
C2B C1B C9B C8B -178.8(3)
C11B C1B C9B C8B 4.6(5)
N13B C8B C9B C10B -169.0(4)
N7B C8B C9B C10B 11.4(5)
N13B C8B C9B C1B 13.9(6)
N7B C8B C9B C1B -165.8(3)
C6B N5B C10B C4B 175.6(3)
C6B N5B C10B C9B -3.5(5)
C3B C4B C10B N5B -173.4(3)
C3B C4B C10B C9B 5.7(5)
C1B C9B C10B N5B 171.3(3)
C8B C9B C10B N5B -6.0(5)
C1B C9B C10B C4B -7.8(5)
C8B C9B C10B C4B 174.9(3)
C1B C2B C14B N15B 178.8(3)
C3B C2B C14B N15B .4(5)
C2B C14B N15B C16B 80.9(4)
C14B N15B C16B C17B -6.6(5)
C14B N15B C16B C21B 173.2(3)
N15B C16B C17B C18B 177.3(3)
C21B C16B C17B C18B -2.5(5)
C16B C17B C18B O22B 179.3(3)
C16B C17B C18B C19B -1.0(5)
O22B C18B C19B O24B -.1(5)
C17B C18B C19B O24B -179.8(3)
O22B C18B C19B C20B -176.8(3)
C17B C18B C19B C20B 3.5(5)
O24B C19B C20B O26B 2.0(5)
C18B C19B C20B O26B 178.6(3)
O24B C19B C20B C21B -179.1(3)
C18B C19B C20B C21B -2.4(5)
O26B C20B C21B C16B 177.8(3)
C19B C20B C21B C16B -1.1(5)
N15B C16B C21B C20B -176.2(3)
C17B C16B C21B C20B 3.6(5)
C17B C18B O22B C23B -17.9(5)
C19B C18B O22B C23B 162.4(3)
C20B C19B O24B C25B -93.5(4)
C18B C19B O24B C25B 90.0(4)
C21B C20B O26B C27B 5.2(5)
C19B C20B O26B C27B -175.9(3)
C9C C1C C2C C3C 1.4(5)
C11C C1C C2C C3C 179.1(3)
C9C C1C C2C C14C -175.9(3)
C11C C1C C2C C14C 1.8(5)
C1C C2C C3C C4C -3.1(5)
C14C C2C C3C C4C 174.2(3)
C2C C3C C4C C10C .1(5)
C10C N5C C6C N7C 6.3(5)
C10C N5C C6C N12C -170.7(3)
N5C C6C N7C C8C -5.5(5)
N12C C6C N7C C8C 171.6(3)
C6C N7C C8C N13C 179.8(3)
C6C N7C C8C C9C -2.0(5)
C2C C1C C9C C10C 3.1(5)
C11C C1C C9C C10C -174.5(3)
C2C C1C C9C C8C -177.6(3)
C11C C1C C9C C8C 4.8(5)
N7C C8C C9C C10C 7.3(5)
N13C C8C C9C C10C -174.8(3)
N7C C8C C9C C1C -172.0(3)
N13C C8C C9C C1C 5.9(6)
C6C N5C C10C C4C 179.2(3)
C6C N5C C10C C9C .2(5)
C3C C4C C10C N5C -174.6(3)
C3C C4C C10C C9C 4.5(5)
C1C C9C C10C N5C 173.0(3)
C8C C9C C10C N5C -6.4(5)
C1C C9C C10C C4C -6.1(5)
C8C C9C C10C C4C 174.6(3)
C1C C2C C14C N15C 174.2(3)
C3C C2C C14C N15C -3.1(5)
C2C C14C N15C C16C 85.5(4)
C14C N15C C16C C17C -2.9(5)
C14C N15C C16C C21C 176.3(3)
N15C C16C C17C C18C 177.6(3)
C21C C16C C17C C18C -1.6(5)
C16C C17C C18C O22C 179.7(3)
C16C C17C C18C C19C -.4(5)
C17C C18C C19C O24C -174.3(3)
O22C C18C C19C O24C 5.6(5)
C17C C18C C19C C20C 1.5(5)
O22C C18C C19C C20C -178.6(3)
O24C C19C C20C O26C -2.0(5)
C18C C19C C20C O26C -177.8(3)
O24C C19C C20C C21C 175.2(3)
C18C C19C C20C C21C -.6(5)
O26C C20C C21C C16C 175.5(3)
C19C C20C C21C C16C -1.4(5)
N15C C16C C21C C20C -176.7(3)
C17C C16C C21C C20C 2.5(5)
C17C C18C O22C C23C -3.0(5)
C19C C18C O22C C23C 177.1(3)
C20C C19C O24C C25C 75.4(4)
C18C C19C O24C C25C -108.9(4)
C21C C20C O26C C27C -2.3(5)
C19C C20C O26C C27C 174.9(3)
C9D C1D C2D C3D 6.4(5)
C11D C1D C2D C3D -176.2(3)
C9D C1D C2D C14D -170.8(3)
C11D C1D C2D C14D 6.6(5)
C1D C2D C3D C4D -5.6(5)
C14D C2D C3D C4D 171.7(3)
C2D C3D C4D C10D .0(6)
C10D N5D C6D N12D -179.6(3)
C10D N5D C6D N7D 2.7(5)
N5D C6D N7D C8D 2.0(5)
N12D C6D N7D C8D -175.8(3)
C6D N7D C8D N13D 175.3(3)
C6D N7D C8D C9D -6.4(5)
C2D C1D C9D C10D -1.9(5)
C11D C1D C9D C10D -179.2(3)
C2D C1D C9D C8D 173.0(3)
C11D C1D C9D C8D -4.2(6)
N13D C8D C9D C10D -175.9(4)
N7D C8D C9D C10D 6.0(5)
N13D C8D C9D C1D 8.9(6)
N7D C8D C9D C1D -169.2(3)
C6D N5D C10D C4D 175.1(3)
C6D N5D C10D C9D -2.9(5)
C3D C4D C10D N5D -173.5(3)
C3D C4D C10D C9D 4.6(5)
C1D C9D C10D N5D 174.3(3)
C8D C9D C10D N5D -1.2(5)
C1D C9D C10D C4D -3.6(5)
C8D C9D C10D C4D -179.2(3)
C1D C2D C14D N15D 164.9(3)
C3D C2D C14D N15D -12.3(5)
C2D C14D N15D C16D 92.8(4)
C14D N15D C16D C21D -14.2(5)
C14D N15D C16D C17D 165.1(3)
N15D C16D C17D C18D -179.0(3)
C21D C16D C17D C18D .3(5)
C16D C17D C18D O22D 180.0(3)
C16D C17D C18D C19D .4(5)
O22D C18D C19D C20D 179.3(3)
C17D C18D C19D C20D -1.1(5)
O22D C18D C19D O24D -.7(4)
C17D C18D C19D O24D 178.9(3)
C18D C19D C20D O26D -178.7(3)
O24D C19D C20D O26D 1.3(5)
C18D C19D C20D C21D 1.1(5)
O24D C19D C20D C21D -178.9(3)
N15D C16D C21D C20D 178.9(3)
C17D C16D C21D C20D -.4(5)
O26D C20D C21D C16D 179.4(3)
C19D C20D C21D C16D -.3(5)
C17D C18D O22D C23D 5.8(5)
C19D C18D O22D C23D -174.7(3)
C20D C19D O24D C25D -99.5(4)
C18D C19D O24D C25D 80.5(4)
C19D C20D O26D C27D 171.1(3)
C21D C20D O26D C27D -8.6(5)

loop_
_cod_related_entry_id
_cod_related_entry_database
_cod_related_entry_code
1 ChemSpider 13582608
